data_4001473
loop_
_publ_author_name
'Takahashi, Yukihiro'
'Hasegawa, Tatsuo'
'Horiuchi, Sachio'
'Kumai, Reiji'
'Tokura, Yoshinori'
'Saito, Gunji'

_publ_section_title
;
 High Mobility Organic Field-Effect Transistor Based on
 Hexamethylenetetrathiafulvalene with Organic Metal Electrodes
;
_journal_issue 26
_journal_name_full 'Chemistry of Materials'
_journal_page_first 6382
_journal_paper_doi 10.1021/cm702690w
_journal_volume 19
_journal_year 2007
_chemical_formula_moiety 'C12 H12 S4 '
_chemical_formula_sum 'C12 H12 S4'
_chemical_formula_weight 284.47
_space_group_IT_number 14
_symmetry_cell_setting monoclinic
_symmetry_Int_Tables_number 14
_symmetry_space_group_name_Hall '-P 2ybc'
_symmetry_space_group_name_H-M 'P 1 21/c 1'
_cell_angle_alpha 90.0000
_cell_angle_beta 94.683(11)
_cell_angle_gamma 90.0000
_cell_formula_units_Z 4
_cell_length_a 6.377(3)
_cell_length_b 14.534(7)
_cell_length_c 12.919(7)
_cell_measurement_reflns_used 5474
_cell_measurement_temperature 296.1
_cell_measurement_theta_max 31.4
_cell_measurement_theta_min 2.0
_cell_volume 1193.4(10)
_computing_cell_refinement PROCESS-AUTO
_computing_data_collection PROCESS-AUTO
_computing_data_reduction CrystalStructure
_computing_publication_material 'CrystalStructure 3.8.0'
_computing_structure_refinement CRYSTALS
_computing_structure_solution SIR2002
_diffrn_measured_fraction_theta_full 0.974
_diffrn_measured_fraction_theta_max 0.974
_diffrn_measurement_device_type IPDSC
_diffrn_radiation_type synchrotron
_diffrn_radiation_wavelength 0.688
_diffrn_reflns_av_R_equivalents 0.037
_diffrn_reflns_limit_h_max 9
_diffrn_reflns_limit_h_min -9
_diffrn_reflns_limit_k_max 21
_diffrn_reflns_limit_k_min -18
_diffrn_reflns_limit_l_max 19
_diffrn_reflns_limit_l_min -19
_diffrn_reflns_number 12023
_diffrn_reflns_theta_full 32.56
_diffrn_reflns_theta_max 32.56
_exptl_absorpt_coefficient_mu 0.762
_exptl_absorpt_correction_type none
_exptl_crystal_colour yellow
_exptl_crystal_density_diffrn 1.583
_exptl_crystal_density_method 'not measured'
_exptl_crystal_description needle
_exptl_crystal_F_000 592.00
_exptl_crystal_size_max 0.10
_exptl_crystal_size_mid 0.10
_exptl_crystal_size_min 0.10
_refine_diff_density_max 1.32
_refine_diff_density_min -0.38
_refine_ls_extinction_method none
_refine_ls_goodness_of_fit_ref 0.999
_refine_ls_hydrogen_treatment refall
_refine_ls_number_parameters 157
_refine_ls_number_reflns 1517
_refine_ls_R_factor_gt 0.0571
_refine_ls_shift/su_max 0.0000
_refine_ls_structure_factor_coef F
_refine_ls_weighting_details
;
    Chebychev polynomial with 3 parameters (Carruthers & Watkin, 1979)
    7.4220    3.8277    5.1727
;
_refine_ls_weighting_scheme calc
_refine_ls_wR_factor_ref 0.0687
_reflns_number_gt 1501
_reflns_number_total 4236
_reflns_threshold_expression F^2^>2.0\s(F^2^)
_cod_data_source_file cm702690w-file003.cif
_cod_data_source_block '_061201HMTTF'
_cod_original_cell_volume 1193.2(11)
_cod_original_formula_sum 'C12 H12 S4 '
_cod_database_code 4001473

loop_
_symmetry_equiv_pos_site_id
_symmetry_equiv_pos_as_xyz
1 +X,+Y,+Z
2 -X,1/2+Y,1/2-Z
3 -X,-Y,-Z
4 +X,1/2-Y,1/2+Z

loop_
_atom_site_label
_atom_site_type_symbol
_atom_site_fract_x
_atom_site_fract_y
_atom_site_fract_z
_atom_site_U_iso_or_equiv
_atom_site_adp_type
_atom_site_occupancy
_atom_site_symmetry_multiplicity
_atom_site_calc_flag
_atom_site_refinement_flags
S(1) S -0.0168(2) 0.37177(13) 0.11826(8) 0.0418(3) Uani 1.00 1 d .
S(2) S 0.58983(19) 0.37239(12) 0.30802(8) 0.0412(3) Uani 1.00 1 d .
S(3) S 0.1442(2) 0.37530(12) 0.36352(10) 0.0432(3) Uani 1.00 1 d .
S(4) S 0.4294(2) 0.37910(13) 0.06376(9) 0.0415(3) Uani 1.00 1 d .
C(5) C 0.2518(8) 0.3802(5) -0.1512(3) 0.0452(13) Uani 1.00 1 d .
C(6) C 0.5462(8) 0.3735(4) 0.4394(3) 0.0320(10) Uani 1.00 1 d .
C(7) C 0.3282(8) 0.3739(4) 0.5788(3) 0.0433(13) Uani 1.00 1 d .
C(8) C -0.1253(8) 0.3743(4) -0.1059(3) 0.0453(13) Uani 1.00 1 d .
C(9) C 0.2524(6) 0.3748(4) 0.1628(3) 0.0355(11) Uani 1.00 1 d .
C(10) C 0.5567(8) 0.3733(5) 0.6235(3) 0.0496(14) Uani 1.00 1 d .
C(11) C 0.6999(8) 0.3708(4) 0.5327(3) 0.0428(12) Uani 1.00 1 d .
C(12) C 0.0305(7) 0.3738(4) -0.0124(3) 0.0387(12) Uani 1.00 1 d .
C(13) C 0.0192(8) 0.3773(5) -0.1969(3) 0.0497(14) Uani 1.00 1 d .
C(14) C 0.3497(9) 0.3734(3) 0.4633(3) 0.0417(12) Uani 1.00 1 d .
C(15) C 0.3202(7) 0.3737(4) 0.2647(3) 0.0371(11) Uani 1.00 1 d .
C(16) C 0.2317(7) 0.3786(4) -0.0366(3) 0.0398(12) Uani 1.00 1 d .
H(1) H 0.3255 0.3268 -0.1701 0.054 Uiso 1.00 1 c R
H(2) H 0.3221 0.4335 -0.1732 0.054 Uiso 1.00 1 c R
H(3) H 0.2533 0.3214 0.5996 0.052 Uiso 1.00 1 c R
H(4) H 0.2575 0.4281 0.5977 0.052 Uiso 1.00 1 c R
H(5) H -0.2070 0.3196 -0.1084 0.054 Uiso 1.00 1 c R
H(6) H -0.2158 0.4262 -0.1055 0.054 Uiso 1.00 1 c R
H(7) H 0.5843 0.4261 0.6658 0.059 Uiso 1.00 1 c R
H(8) H 0.5824 0.3194 0.6642 0.059 Uiso 1.00 1 c R
H(9) H 0.7852 0.3171 0.5334 0.051 Uiso 1.00 1 c R
H(10) H 0.7871 0.4239 0.5349 0.051 Uiso 1.00 1 c R
H(11) H -0.0114 0.4314 -0.2367 0.059 Uiso 1.00 1 c R
H(12) H -0.0038 0.3247 -0.2401 0.059 Uiso 1.00 1 c R

loop_
_atom_site_aniso_label
_atom_site_aniso_U_11
_atom_site_aniso_U_22
_atom_site_aniso_U_33
_atom_site_aniso_U_12
_atom_site_aniso_U_13
_atom_site_aniso_U_23
S(1) 0.0346(5) 0.0671(9) 0.0233(4) 0.0008(8) 0.0002(4) -0.0004(6)
S(2) 0.0316(5) 0.0692(8) 0.0224(4) 0.0033(7) 0.0006(4) 0.0000(6)
S(3) 0.0328(5) 0.0721(8) 0.0244(4) -0.0018(8) 0.0009(4) -0.0027(8)
S(4) 0.0305(5) 0.0702(8) 0.0236(4) -0.0010(9) 0.0010(4) -0.0002(10)
C(5) 0.038(2) 0.075(3) 0.0223(17) -0.001(3) 0.0052(17) 0.000(2)
C(6) 0.036(2) 0.042(2) 0.0167(15) -0.001(3) -0.0037(15) 0.002(3)
C(7) 0.058(3) 0.051(3) 0.0210(18) 0.001(3) 0.004(2) -0.001(2)
C(8) 0.043(2) 0.062(3) 0.030(2) 0.003(3) -0.0057(19) 0.003(2)
C(9) 0.029(2) 0.046(2) 0.032(2) 0.004(2) 0.0038(16) -0.001(2)
C(10) 0.058(3) 0.071(3) 0.0191(18) -0.001(3) -0.0043(19) 0.002(2)
C(11) 0.045(2) 0.057(3) 0.0247(18) 0.013(3) -0.0075(19) -0.001(2)
C(12) 0.037(2) 0.056(3) 0.0226(17) -0.003(3) -0.0015(17) -0.002(2)
C(13) 0.056(3) 0.070(3) 0.0228(19) -0.000(3) -0.004(2) -0.001(2)
C(14) 0.064(3) 0.044(2) 0.0165(16) -0.006(3) -0.0048(19) 0.001(2)
C(15) 0.033(2) 0.055(2) 0.0229(17) 0.009(2) -0.0020(16) -0.003(2)
C(16) 0.030(2) 0.064(3) 0.0254(18) -0.002(3) 0.0022(16) 0.003(3)

loop_
_atom_type_symbol
_atom_type_description
_atom_type_scat_dispersion_real
_atom_type_scat_dispersion_imag
_atom_type_scat_source
C C 0.003 0.002
;
International Tables for Crystallography
(1992, Vol. C, Tables 4.2.6.8 and 6.1.1.4)
;
H H 0.000 0.000
;
International Tables for Crystallography
(1992, Vol. C, Table 6.1.1.4)
;
S S 0.125 0.123
;
International Tables for Crystallography
(1992, Vol. C, Tables 4.2.6.8 and 6.1.1.4)
;

loop_
_geom_angle_atom_site_label_1
_geom_angle_atom_site_label_2
_geom_angle_atom_site_label_3
_geom_angle
_geom_angle_publ_flag
C(9) S(1) C(12) 94.3(2) yes
C(6) S(2) C(15) 94.6(2) yes
C(14) S(3) C(15) 92.9(2) yes
C(9) S(4) C(16) 94.2(2) yes
C(13) C(5) C(16) 102.7(3) yes
S(2) C(6) C(11) 129.8(3) yes
S(2) C(6) C(14) 117.4(3) yes
C(11) C(6) C(14) 112.8(3) yes
C(10) C(7) C(14) 102.3(4) yes
C(12) C(8) C(13) 102.4(4) yes
S(1) C(9) S(4) 115.1(2) yes
S(1) C(9) C(15) 122.8(3) yes
S(4) C(9) C(15) 122.1(3) yes
C(7) C(10) C(11) 108.6(3) yes
C(6) C(11) C(10) 102.9(3) yes
S(1) C(12) C(8) 128.7(3) yes
S(1) C(12) C(16) 118.0(3) yes
C(8) C(12) C(16) 113.2(4) yes
C(5) C(13) C(8) 108.7(3) yes
S(3) C(14) C(6) 119.6(3) yes
S(3) C(14) C(7) 127.0(4) yes
C(6) C(14) C(7) 113.4(4) yes
S(2) C(15) S(3) 115.5(2) yes
S(2) C(15) C(9) 122.3(3) yes
S(3) C(15) C(9) 122.1(3) yes
S(4) C(16) C(5) 128.7(3) yes
S(4) C(16) C(12) 118.4(3) yes
C(5) C(16) C(12) 113.0(4) yes
C(13) C(5) H(1) 111.0 no
C(13) C(5) H(2) 111.6 no
C(16) C(5) H(1) 109.0 no
C(16) C(5) H(2) 112.9 no
H(1) C(5) H(2) 109.5 no
C(10) C(7) H(3) 112.1 no
C(10) C(7) H(4) 111.5 no
C(14) C(7) H(3) 111.4 no
C(14) C(7) H(4) 109.9 no
H(3) C(7) H(4) 109.5 no
C(12) C(8) H(5) 110.4 no
C(12) C(8) H(6) 111.3 no
C(13) C(8) H(5) 110.8 no
C(13) C(8) H(6) 112.3 no
H(5) C(8) H(6) 109.5 no
C(7) C(10) H(7) 109.9 no
C(7) C(10) H(8) 109.3 no
C(11) C(10) H(7) 111.2 no
C(11) C(10) H(8) 108.3 no
H(7) C(10) H(8) 109.5 no
C(6) C(11) H(9) 111.6 no
C(6) C(11) H(10) 110.3 no
C(10) C(11) H(9) 112.7 no
C(10) C(11) H(10) 109.8 no
H(9) C(11) H(10) 109.5 no
C(5) C(13) H(11) 109.3 no
C(5) C(13) H(12) 110.0 no
C(8) C(13) H(11) 109.0 no
C(8) C(13) H(12) 110.4 no
H(11) C(13) H(12) 109.5 no

loop_
_geom_bond_atom_site_label_1
_geom_bond_atom_site_label_2
_geom_bond_distance
_geom_bond_publ_flag
S(1) C(9) 1.766(4) yes
S(1) C(12) 1.739(4) yes
S(2) C(6) 1.743(4) yes
S(2) C(15) 1.764(4) yes
S(3) C(14) 1.762(5) yes
S(3) C(15) 1.767(4) yes
S(4) C(9) 1.774(4) yes
S(4) C(16) 1.733(4) yes
C(5) C(13) 1.552(7) yes
C(5) C(16) 1.497(6) yes
C(6) C(11) 1.490(6) yes
C(6) C(14) 1.315(8) yes
C(7) C(10) 1.523(7) yes
C(7) C(14) 1.509(6) yes
C(8) C(12) 1.499(6) yes
C(8) C(13) 1.553(7) yes
C(9) C(15) 1.352(6) yes
C(10) C(11) 1.545(6) yes
C(12) C(16) 1.347(7) yes
C(5) H(1) 0.950 no
C(5) H(2) 0.950 no
C(7) H(3) 0.950 no
C(7) H(4) 0.950 no
C(8) H(5) 0.950 no
C(8) H(6) 0.950 no
C(10) H(7) 0.950 no
C(10) H(8) 0.950 no
C(11) H(9) 0.950 no
C(11) H(10) 0.950 no
C(13) H(11) 0.950 no
C(13) H(12) 0.950 no

loop_
_geom_contact_atom_site_label_1
_geom_contact_atom_site_label_2
_geom_contact_distance
_geom_contact_site_symmetry_2
S(1) S(3) 3.2502(16) .
S(1) S(4) 3.5462(18) 1_455
S(1) S(4) 2.9876(19) .
S(1) C(8) 2.921(4) .
S(1) C(15) 2.745(4) .
S(1) C(16) 2.653(4) .
S(2) S(3) 2.9871(18) .
S(2) S(3) 3.5493(17) 1_655
S(2) S(4) 3.2383(15) .
S(2) C(9) 2.737(4) .
S(2) C(11) 2.930(4) .
S(2) C(14) 2.621(5) .
S(3) S(1) 3.2502(16) .
S(3) S(2) 3.5493(17) 1_455
S(3) S(2) 2.9871(18) .
S(3) C(6) 2.669(5) .
S(3) C(7) 2.929(4) .
S(3) C(9) 2.737(5) .
S(4) S(1) 2.9876(19) .
S(4) S(1) 3.5462(18) 1_655
S(4) S(2) 3.2383(15) .
S(4) C(5) 2.912(4) .
S(4) C(12) 2.652(5) .
S(4) C(15) 2.743(4) .
C(5) S(4) 2.912(4) .
C(5) C(7) 3.562(6) 1_554
C(5) C(8) 2.522(7) .
C(5) C(12) 2.372(6) .
C(6) S(3) 2.669(5) .
C(6) C(7) 2.363(6) .
C(6) C(10) 2.374(6) .
C(6) C(15) 2.577(5) .
C(7) S(3) 2.929(4) .
C(7) C(5) 3.562(6) 1_556
C(7) C(6) 2.363(6) .
C(7) C(11) 2.491(7) .
C(8) S(1) 2.921(4) .
C(8) C(5) 2.522(7) .
C(8) C(16) 2.378(6) .
C(9) S(2) 2.737(4) .
C(9) S(3) 2.737(5) .
C(9) C(12) 2.570(6) .
C(9) C(16) 2.569(6) .
C(10) C(6) 2.374(6) .
C(10) C(14) 2.362(6) .
C(11) S(2) 2.930(4) .
C(11) C(7) 2.491(7) .
C(11) C(14) 2.338(7) .
C(12) S(4) 2.652(5) .
C(12) C(5) 2.372(6) .
C(12) C(9) 2.570(6) .
C(12) C(13) 2.379(6) .
C(13) C(12) 2.379(6) .
C(13) C(16) 2.381(6) .
C(14) S(2) 2.621(5) .
C(14) C(10) 2.362(6) .
C(14) C(11) 2.338(7) .
C(14) C(15) 2.557(5) .
C(15) S(1) 2.745(4) .
C(15) S(4) 2.743(4) .
C(15) C(6) 2.577(5) .
C(15) C(14) 2.557(5) .
C(16) S(1) 2.653(4) .
C(16) C(8) 2.378(6) .
C(16) C(9) 2.569(6) .
C(16) C(13) 2.381(6) .
S(1) H(2) 3.540 3_565
S(1) H(3) 3.313 4_554
S(1) H(5) 3.169 .
S(1) H(6) 3.161 .
S(1) H(6) 3.300 3_565
S(1) H(9) 3.180 4_454
S(1) H(11) 3.242 3_565
S(1) H(12) 3.390 4_555
S(2) H(1) 3.373 4_555
S(2) H(2) 3.386 3_665
S(2) H(4) 3.263 3_666
S(2) H(5) 3.225 4_655
S(2) H(7) 3.160 3_666
S(2) H(8) 3.348 4_554
S(2) H(9) 3.175 .
S(2) H(10) 3.183 .
S(3) H(1) 3.199 4_555
S(3) H(3) 3.170 .
S(3) H(4) 3.148 .
S(3) H(7) 3.403 3_666
S(3) H(9) 3.404 1_455
S(3) H(10) 3.378 1_455
S(3) H(10) 3.215 3_666
S(3) H(11) 3.327 3_565
S(3) H(12) 3.306 4_555
S(4) H(1) 3.134 .
S(4) H(2) 3.182 .
S(4) H(2) 3.401 3_665
S(4) H(3) 3.170 4_554
S(4) H(5) 3.452 1_655
S(4) H(6) 3.344 1_655
S(4) H(6) 3.205 3_565
S(4) H(8) 3.278 4_554
C(5) H(3) 3.332 1_554
C(5) H(4) 3.320 1_554
C(5) H(5) 3.147 .
C(5) H(5) 3.561 1_655
C(5) H(6) 3.158 .
C(5) H(6) 3.463 1_655
C(5) H(7) 3.369 1_554
C(5) H(8) 3.426 1_554
C(5) H(11) 2.070 .
C(5) H(12) 2.078 .
C(6) H(1) 3.483 4_555
C(6) H(3) 2.995 .
C(6) H(4) 2.969 .
C(6) H(4) 3.196 3_666
C(6) H(5) 3.300 4_655
C(6) H(7) 3.013 .
C(6) H(7) 3.293 3_666
C(6) H(8) 2.999 .
C(6) H(9) 2.041 .
C(6) H(10) 2.027 .
C(7) H(1) 3.316 1_556
C(7) H(2) 3.322 1_556
C(7) H(7) 2.051 .
C(7) H(8) 2.044 .
C(7) H(9) 3.561 1_455
C(7) H(9) 3.130 .
C(7) H(10) 3.527 1_455
C(7) H(10) 3.111 .
C(7) H(10) 3.341 3_666
C(7) H(11) 3.452 1_556
C(7) H(12) 3.358 1_556
C(8) H(1) 3.600 1_455
C(8) H(1) 3.133 .
C(8) H(2) 3.169 .
C(8) H(7) 3.436 1_454
C(8) H(8) 3.469 1_454
C(8) H(9) 3.387 4_454
C(8) H(11) 2.067 .
C(8) H(12) 2.084 .
C(9) H(3) 2.966 4_554
C(9) H(6) 2.990 3_565
C(9) H(8) 3.519 4_554
C(9) H(11) 3.383 3_565
C(10) H(1) 3.222 1_556
C(10) H(2) 3.246 1_556
C(10) H(3) 2.076 .
C(10) H(4) 2.069 .
C(10) H(9) 2.103 .
C(10) H(10) 2.069 .
C(10) H(11) 3.279 1_656
C(10) H(12) 3.264 1_656
C(11) H(3) 3.126 .
C(11) H(4) 3.122 .
C(11) H(4) 3.396 3_666
C(11) H(5) 3.392 4_655
C(11) H(7) 2.086 .
C(11) H(8) 2.053 .
C(11) H(11) 3.485 1_656
C(11) H(12) 3.425 1_656
C(12) H(1) 2.963 .
C(12) H(2) 3.026 .
C(12) H(3) 3.438 4_554
C(12) H(5) 2.036 .
C(12) H(6) 2.046 .
C(12) H(6) 3.446 3_565
C(12) H(9) 3.263 4_454
C(12) H(11) 3.007 .
C(12) H(12) 3.016 .
C(13) H(1) 2.089 .
C(13) H(2) 2.096 .
C(13) H(3) 3.232 1_554
C(13) H(4) 3.248 1_554
C(13) H(5) 2.088 .
C(13) H(6) 2.105 .
C(13) H(7) 3.246 1_454
C(13) H(8) 3.297 1_454
C(14) H(1) 3.379 4_555
C(14) H(3) 2.055 .
C(14) H(4) 2.039 .
C(14) H(7) 3.004 .
C(14) H(7) 3.400 3_666
C(14) H(8) 2.987 .
C(14) H(9) 2.965 .
C(14) H(10) 2.958 .
C(14) H(10) 3.073 3_666
C(15) H(1) 3.032 4_555
C(15) H(3) 3.553 4_554
C(15) H(6) 3.593 3_565
C(15) H(7) 3.091 3_666
C(15) H(8) 3.565 4_554
C(15) H(11) 3.452 3_565
C(15) H(12) 3.545 4_555
C(16) H(1) 2.017 .
C(16) H(2) 2.062 .
C(16) H(3) 3.394 4_554
C(16) H(5) 3.000 .
C(16) H(6) 3.000 .
C(16) H(6) 3.386 3_565
C(16) H(11) 3.003 .
C(16) H(12) 3.022 .
H(1) S(2) 3.373 4_554
H(1) S(3) 3.199 4_554
H(1) S(4) 3.134 .
H(1) C(6) 3.483 4_554
H(1) C(7) 3.316 1_554
H(1) C(8) 3.133 .
H(1) C(8) 3.600 1_655
H(1) C(10) 3.222 1_554
H(1) C(12) 2.963 .
H(1) C(13) 2.089 .
H(1) C(14) 3.379 4_554
H(1) C(15) 3.032 4_554
H(1) C(16) 2.017 .
H(1) H(2) 1.551 .
H(1) H(3) 2.974 1_554
H(1) H(4) 3.337 1_554
H(1) H(5) 3.552 .
H(1) H(5) 3.024 1_655
H(1) H(6) 3.308 1_655
H(1) H(7) 3.142 1_554
H(1) H(8) 2.802 1_554
H(1) H(11) 2.713 .
H(1) H(12) 2.217 .
H(2) S(1) 3.540 3_565
H(2) S(2) 3.386 3_665
H(2) S(4) 3.182 .
H(2) S(4) 3.401 3_665
H(2) C(7) 3.322 1_554
H(2) C(8) 3.169 .
H(2) C(10) 3.246 1_554
H(2) C(12) 3.026 .
H(2) C(13) 2.096 .
H(2) C(16) 2.062 .
H(2) H(1) 1.551 .
H(2) H(3) 3.354 1_554
H(2) H(4) 2.955 1_554
H(2) H(5) 3.471 1_655
H(2) H(6) 3.006 1_655
H(2) H(7) 2.775 1_554
H(2) H(8) 3.238 1_554
H(2) H(11) 2.216 .
H(2) H(12) 2.696 .
H(3) S(1) 3.313 4_555
H(3) S(3) 3.170 .
H(3) S(4) 3.170 4_555
H(3) C(5) 3.332 1_556
H(3) C(6) 2.995 .
H(3) C(9) 2.966 4_555
H(3) C(10) 2.076 .
H(3) C(11) 3.126 .
H(3) C(12) 3.438 4_555
H(3) C(13) 3.232 1_556
H(3) C(14) 2.055 .
H(3) C(15) 3.553 4_555
H(3) C(16) 3.394 4_555
H(3) H(1) 2.974 1_556
H(3) H(2) 3.354 1_556
H(3) H(4) 1.551 .
H(3) H(7) 2.684 .
H(3) H(8) 2.194 .
H(3) H(9) 3.038 1_455
H(3) H(9) 3.565 .
H(3) H(10) 3.369 1_455
H(3) H(11) 3.235 1_556
H(3) H(12) 2.745 1_556
H(4) S(2) 3.263 3_666
H(4) S(3) 3.148 .
H(4) C(5) 3.320 1_556
H(4) C(6) 2.969 .
H(4) C(6) 3.196 3_666
H(4) C(10) 2.069 .
H(4) C(11) 3.122 .
H(4) C(11) 3.396 3_666
H(4) C(13) 3.248 1_556
H(4) C(14) 2.039 .
H(4) H(1) 3.337 1_556
H(4) H(2) 2.955 1_556
H(4) H(3) 1.551 .
H(4) H(7) 2.195 .
H(4) H(8) 2.690 .
H(4) H(9) 3.457 1_455
H(4) H(10) 3.044 1_455
H(4) H(10) 3.537 .
H(4) H(10) 2.751 3_666
H(4) H(11) 2.849 1_556
H(4) H(12) 3.161 1_556
H(5) S(1) 3.169 .
H(5) S(2) 3.225 4_454
H(5) S(4) 3.452 1_455
H(5) C(5) 3.561 1_455
H(5) C(5) 3.147 .
H(5) C(6) 3.300 4_454
H(5) C(11) 3.392 4_454
H(5) C(12) 2.036 .
H(5) C(13) 2.088 .
H(5) C(16) 3.000 .
H(5) H(1) 3.024 1_455
H(5) H(1) 3.552 .
H(5) H(2) 3.471 1_455
H(5) H(6) 1.551 .
H(5) H(7) 3.471 1_454
H(5) H(8) 3.129 1_454
H(5) H(9) 2.706 4_454
H(5) H(11) 2.698 .
H(5) H(12) 2.222 .
H(6) S(1) 3.161 .
H(6) S(1) 3.300 3_565
H(6) S(4) 3.344 1_455
H(6) S(4) 3.205 3_565
H(6) C(5) 3.463 1_455
H(6) C(5) 3.158 .
H(6) C(9) 2.990 3_565
H(6) C(12) 2.046 .
H(6) C(12) 3.446 3_565
H(6) C(13) 2.105 .
H(6) C(15) 3.593 3_565
H(6) C(16) 3.000 .
H(6) C(16) 3.386 3_565
H(6) H(1) 3.308 1_455
H(6) H(2) 3.006 1_455
H(6) H(5) 1.551 .
H(6) H(7) 3.121 1_454
H(6) H(8) 3.506 1_454
H(6) H(11) 2.222 .
H(6) H(12) 2.721 .
H(7) S(2) 3.160 3_666
H(7) S(3) 3.403 3_666
H(7) C(5) 3.369 1_556
H(7) C(6) 3.013 .
H(7) C(6) 3.293 3_666
H(7) C(7) 2.051 .
H(7) C(8) 3.436 1_656
H(7) C(11) 2.086 .
H(7) C(13) 3.246 1_656
H(7) C(14) 3.004 .
H(7) C(14) 3.400 3_666
H(7) C(15) 3.091 3_666
H(7) H(1) 3.142 1_556
H(7) H(2) 2.775 1_556
H(7) H(3) 2.684 .
H(7) H(4) 2.195 .
H(7) H(5) 3.471 1_656
H(7) H(6) 3.121 1_656
H(7) H(8) 1.551 .
H(7) H(9) 2.726 .
H(7) H(10) 2.210 .
H(7) H(11) 2.777 1_656
H(7) H(12) 3.166 1_656
H(8) S(2) 3.348 4_555
H(8) S(4) 3.278 4_555
H(8) C(5) 3.426 1_556
H(8) C(6) 2.999 .
H(8) C(7) 2.044 .
H(8) C(8) 3.469 1_656
H(8) C(9) 3.519 4_555
H(8) C(11) 2.053 .
H(8) C(13) 3.297 1_656
H(8) C(14) 2.987 .
H(8) C(15) 3.565 4_555
H(8) H(1) 2.802 1_556
H(8) H(2) 3.238 1_556
H(8) H(3) 2.194 .
H(8) H(4) 2.690 .
H(8) H(5) 3.129 1_656
H(8) H(6) 3.506 1_656
H(8) H(7) 1.551 .
H(8) H(9) 2.210 .
H(8) H(10) 2.675 .
H(8) H(11) 3.234 1_656
H(8) H(12) 2.823 1_656
H(9) S(1) 3.180 4_655
H(9) S(2) 3.175 .
H(9) S(3) 3.404 1_655
H(9) C(6) 2.041 .
H(9) C(7) 3.130 .
H(9) C(7) 3.561 1_655
H(9) C(8) 3.387 4_655
H(9) C(10) 2.103 .
H(9) C(12) 3.263 4_655
H(9) C(14) 2.965 .
H(9) H(3) 3.565 .
H(9) H(3) 3.038 1_655
H(9) H(4) 3.457 1_655
H(9) H(5) 2.706 4_655
H(9) H(7) 2.726 .
H(9) H(8) 2.210 .
H(9) H(10) 1.551 .
H(9) H(11) 3.554 1_656
H(9) H(12) 3.122 1_656
H(10) S(2) 3.183 .
H(10) S(3) 3.378 1_655
H(10) S(3) 3.215 3_666
H(10) C(6) 2.027 .
H(10) C(7) 3.111 .
H(10) C(7) 3.527 1_655
H(10) C(7) 3.341 3_666
H(10) C(10) 2.069 .
H(10) C(14) 2.958 .
H(10) C(14) 3.073 3_666
H(10) H(3) 3.369 1_655
H(10) H(4) 3.537 .
H(10) H(4) 3.044 1_655
H(10) H(4) 2.751 3_666
H(10) H(7) 2.210 .
H(10) H(8) 2.675 .
H(10) H(9) 1.551 .
H(10) H(11) 3.122 1_656
H(10) H(12) 3.416 1_656
H(11) S(1) 3.242 3_565
H(11) S(3) 3.327 3_565
H(11) C(5) 2.070 .
H(11) C(7) 3.452 1_554
H(11) C(8) 2.067 .
H(11) C(9) 3.383 3_565
H(11) C(10) 3.279 1_454
H(11) C(11) 3.485 1_454
H(11) C(12) 3.007 .
H(11) C(15) 3.452 3_565
H(11) C(16) 3.003 .
H(11) H(1) 2.713 .
H(11) H(2) 2.216 .
H(11) H(3) 3.235 1_554
H(11) H(4) 2.849 1_554
H(11) H(5) 2.698 .
H(11) H(6) 2.222 .
H(11) H(7) 2.777 1_454
H(11) H(8) 3.234 1_454
H(11) H(9) 3.554 1_454
H(11) H(10) 3.122 1_454
H(11) H(12) 1.551 .
H(12) S(1) 3.390 4_554
H(12) S(3) 3.306 4_554
H(12) C(5) 2.078 .
H(12) C(7) 3.358 1_554
H(12) C(8) 2.084 .
H(12) C(10) 3.264 1_454
H(12) C(11) 3.425 1_454
H(12) C(12) 3.016 .
H(12) C(15) 3.545 4_554
H(12) C(16) 3.022 .
H(12) H(1) 2.217 .
H(12) H(2) 2.696 .
H(12) H(3) 2.745 1_554
H(12) H(4) 3.161 1_554
H(12) H(5) 2.222 .
H(12) H(6) 2.721 .
H(12) H(7) 3.166 1_454
H(12) H(8) 2.823 1_454
H(12) H(9) 3.122 1_454
H(12) H(10) 3.416 1_454
H(12) H(11) 1.551 .

loop_
_geom_torsion_atom_site_label_1
_geom_torsion_atom_site_label_2
_geom_torsion_atom_site_label_3
_geom_torsion_atom_site_label_4
_geom_torsion
C(9) S(1) C(12) C(8) -178.9(6)
C(9) S(1) C(12) C(16) -1.3(5)
C(12) S(1) C(9) S(4) 0.5(3)
C(12) S(1) C(9) C(15) -179.3(5)
C(6) S(2) C(15) S(3) -0.0(3)
C(6) S(2) C(15) C(9) 179.0(5)
C(15) S(2) C(6) C(11) 178.2(6)
C(15) S(2) C(6) C(14) 1.0(5)
C(14) S(3) C(15) S(2) -0.6(3)
C(14) S(3) C(15) C(9) -179.6(4)
C(15) S(3) C(14) C(6) 1.3(5)
C(15) S(3) C(14) C(7) 179.8(4)
C(9) S(4) C(16) C(5) -179.3(6)
C(9) S(4) C(16) C(12) -1.2(6)
C(16) S(4) C(9) S(1) 0.2(4)
C(16) S(4) C(9) C(15) -179.9(4)
C(13) C(5) C(16) S(4) 179.3(5)
C(13) C(5) C(16) C(12) 1.0(8)
C(16) C(5) C(13) C(8) 0.1(5)
S(2) C(6) C(11) C(10) -179.8(4)
S(2) C(6) C(14) S(3) -1.6(7)
S(2) C(6) C(14) C(7) 179.7(4)
C(11) C(6) C(14) S(3) -179.4(4)
C(11) C(6) C(14) C(7) 1.9(7)
C(14) C(6) C(11) C(10) -2.4(7)
C(10) C(7) C(14) S(3) -179.1(4)
C(10) C(7) C(14) C(6) -0.5(7)
C(14) C(7) C(10) C(11) -1.0(7)
C(12) C(8) C(13) C(5) -1.0(7)
C(13) C(8) C(12) S(1) 179.4(5)
C(13) C(8) C(12) C(16) 1.7(7)
S(1) C(9) C(15) S(2) 177.5(3)
S(1) C(9) C(15) S(3) -3.5(7)
S(4) C(9) C(15) S(2) -2.2(7)
S(4) C(9) C(15) S(3) 176.7(3)
C(7) C(10) C(11) C(6) 2.0(7)
S(1) C(12) C(16) S(4) 1.8(8)
S(1) C(12) C(16) C(5) -179.8(3)
C(8) C(12) C(16) S(4) 179.7(4)
C(8) C(12) C(16) C(5) -1.8(8)

loop_
_cod_related_entry_id
_cod_related_entry_database
_cod_related_entry_code
1 ChemSpider 542957
